data_4110420
loop_
_publ_author_name
'Jun Tao'
'Hiroyuki Maruyama'
'Osamu Sato'

_publ_contact_author
;
      Prof. Osamu Sato
      Institute for Materials Chemistry and Engineering  
      Kyushu University 
      Kasuga 816-8580, Fukuoka 
      Japan
;
_publ_contact_author_email sato@cm.kyushu-u.ac.jp
_publ_contact_author_fax 81-92-583-7787
_publ_contact_author_phone 81-92-583-7787
_publ_section_title
;
 Valence Tautomeric Transitions with Thermal Hysteresis around Room
 Temperature and Photoinduced Effects Observed in a Cobalt-Tetraoxolene
 Complex
;
_journal_name_full 'Journal of the American Chemical Society'
_journal_page_first 1790
_journal_page_last 1791
_journal_paper_doi 10.1021/ja057488u
_journal_volume 128
_journal_year 2006
_chemical_formula_sum 'C24 H25 Co F12 N4 O3 P2'
_chemical_formula_weight 766.35
_chemical_name_systematic
; 
 ? 
;
_space_group_IT_number 61
_symmetry_cell_setting orthorhombic
_symmetry_space_group_name_Hall '-P 2ac 2ab'
_symmetry_space_group_name_H-M 'P b c a'
_atom_sites_solution_hydrogens geom
_atom_sites_solution_primary direct
_atom_sites_solution_secondary difmap
_audit_creation_method SHELXL-97
_cell_angle_alpha 90.00
_cell_angle_beta 90.00
_cell_angle_gamma 90.00
_cell_formula_units_Z 8
_cell_length_a 17.939(4)
_cell_length_b 15.430(3)
_cell_length_c 21.338(4)
_cell_measurement_temperature 293(2)
_cell_volume 5906(2)
_computing_structure_refinement 'SHELXL-97 (Sheldrick, 1997)'
_computing_structure_solution 'SHELXS-97 (Sheldrick, 1990)'
_diffrn_ambient_temperature 293(2)
_diffrn_measured_fraction_theta_full 0.985
_diffrn_measured_fraction_theta_max 0.985
_diffrn_radiation_monochromator graphite
_diffrn_radiation_source 'fine-focus sealed tube'
_diffrn_radiation_type MoK\a
_diffrn_radiation_wavelength 0.71073
_diffrn_reflns_av_R_equivalents 0.0000
_diffrn_reflns_av_sigmaI/netI 0.2155
_diffrn_reflns_limit_h_max 27
_diffrn_reflns_limit_h_min 0
_diffrn_reflns_limit_k_max 22
_diffrn_reflns_limit_k_min 0
_diffrn_reflns_limit_l_max 0
_diffrn_reflns_limit_l_min -32
_diffrn_reflns_number 10492
_diffrn_reflns_theta_full 32.46
_diffrn_reflns_theta_max 32.46
_diffrn_reflns_theta_min 3.03
_exptl_absorpt_coefficient_mu 0.801
_exptl_crystal_density_diffrn 1.724
_exptl_crystal_F_000 3088
_refine_diff_density_max 0.486
_refine_diff_density_min -0.369
_refine_diff_density_rms 0.065
_refine_ls_extinction_method none
_refine_ls_goodness_of_fit_ref 0.565
_refine_ls_hydrogen_treatment mixed
_refine_ls_matrix_type full
_refine_ls_number_parameters 415
_refine_ls_number_reflns 10492
_refine_ls_number_restraints 0
_refine_ls_restrained_S_all 0.565
_refine_ls_R_factor_all 0.1405
_refine_ls_R_factor_gt 0.0417
_refine_ls_shift/su_max 0.001
_refine_ls_shift/su_mean 0.000
_refine_ls_structure_factor_coef Fsqd
_refine_ls_weighting_details 'calc w=1/[\s^2^(Fo^2^)+(0.0079P)^2^+0.0000P] where P=(Fo^2^+2Fc^2^)/3'
_refine_ls_weighting_scheme calc
_refine_ls_wR_factor_gt 0.0649
_refine_ls_wR_factor_ref 0.0812
_reflns_number_gt 3545
_reflns_number_total 10492
_reflns_threshold_expression >2sigma(I)
_cod_data_source_file ja057488usi20051110_041336_3.cif
_cod_data_source_block complex[3.(PF6)4](acetone)2
_cod_database_code 4110420

loop_
_symmetry_equiv_pos_as_xyz
'x, y, z'
'-x+1/2, -y, z+1/2'
'-x, y+1/2, -z+1/2'
'x+1/2, -y+1/2, -z'
'-x, -y, -z'
'x-1/2, y, -z-1/2'
'x, -y-1/2, z-1/2'
'-x-1/2, y-1/2, z'

loop_
_atom_site_label
_atom_site_type_symbol
_atom_site_fract_x
_atom_site_fract_y
_atom_site_fract_z
_atom_site_U_iso_or_equiv
_atom_site_adp_type
_atom_site_occupancy
_atom_site_symmetry_multiplicity
_atom_site_calc_flag
_atom_site_refinement_flags
Co1 Co 0.155809(18) 0.86404(2) 0.065547(15) 0.02171(8) Uani 1 1 d .
N1 N 0.23533(11) 0.94094(13) 0.04033(9) 0.0235(5) Uani 1 1 d .
N2 N 0.08624(11) 0.78484(13) 0.10419(10) 0.0239(5) Uani 1 1 d .
N3 N 0.21778(11) 0.77281(13) 0.03700(9) 0.0239(5) Uani 1 1 d .
N4 N 0.20748(10) 0.85709(14) 0.14452(9) 0.0242(5) Uani 1 1 d .
C1 C 0.25656(15) 0.95860(17) -0.01915(12) 0.0280(6) Uani 1 1 d .
H1A H 0.2277 0.9387 -0.0524 0.034 Uiso 1 1 calc R
C2 C 0.32065(15) 1.00588(18) -0.03126(13) 0.0345(7) Uani 1 1 d .
H2A H 0.3346 1.0182 -0.0723 0.041 Uiso 1 1 calc R
C3 C 0.36378(15) 1.03455(18) 0.01847(13) 0.0363(7) Uani 1 1 d .
H3A H 0.4074 1.0655 0.0111 0.044 Uiso 1 1 calc R
C4 C 0.34158(15) 1.01687(17) 0.07915(13) 0.0335(7) Uani 1 1 d .
H4A H 0.3694 1.0369 0.1130 0.040 Uiso 1 1 calc R
C5 C 0.27787(14) 0.96933(17) 0.08889(12) 0.0256(6) Uani 1 1 d .
C6 C 0.24780(15) 0.94212(16) 0.15152(12) 0.0282(6) Uani 1 1 d .
H6A H 0.2138 0.9859 0.1673 0.034 Uiso 1 1 calc R
H6B H 0.2884 0.9359 0.1812 0.034 Uiso 1 1 calc R
C7 C 0.14781(14) 0.84394(17) 0.19348(11) 0.0303(7) Uani 1 1 d .
H7A H 0.1696 0.8213 0.2318 0.036 Uiso 1 1 calc R
H7B H 0.1235 0.8986 0.2030 0.036 Uiso 1 1 calc R
C8 C 0.09244(14) 0.78066(18) 0.16723(12) 0.0282(6) Uani 1 1 d .
C9 C 0.04917(15) 0.72391(18) 0.20204(14) 0.0367(7) Uani 1 1 d .
H9A H 0.0539 0.7213 0.2454 0.044 Uiso 1 1 calc R
C10 C -0.00107(17) 0.6715(2) 0.17117(14) 0.0419(8) Uani 1 1 d .
H10A H -0.0302 0.6325 0.1937 0.050 Uiso 1 1 calc R
C11 C -0.00816(15) 0.67666(18) 0.10682(14) 0.0364(7) Uani 1 1 d .
H11A H -0.0426 0.6423 0.0858 0.044 Uiso 1 1 calc R
C12 C 0.03674(14) 0.73369(17) 0.07425(13) 0.0285(6) Uani 1 1 d .
H12A H 0.0328 0.7369 0.0309 0.034 Uiso 1 1 calc R
C13 C 0.25992(15) 0.77968(17) 0.14365(12) 0.0304(6) Uani 1 1 d .
H13A H 0.3081 0.7968 0.1601 0.036 Uiso 1 1 calc R
H13B H 0.2401 0.7343 0.1704 0.036 Uiso 1 1 calc R
C14 C 0.26919(14) 0.74563(17) 0.07852(12) 0.0250(6) Uani 1 1 d .
C15 C 0.32549(15) 0.69018(18) 0.06087(14) 0.0347(7) Uani 1 1 d .
H15A H 0.3603 0.6712 0.0901 0.042 Uiso 1 1 calc R
C16 C 0.32956(16) 0.66311(19) -0.00075(14) 0.0402(8) Uani 1 1 d .
H16A H 0.3678 0.6265 -0.0136 0.048 Uiso 1 1 calc R
C17 C 0.27634(15) 0.69082(18) -0.04310(13) 0.0351(7) Uani 1 1 d .
H17A H 0.2781 0.6726 -0.0846 0.042 Uiso 1 1 calc R
C18 C 0.22084(14) 0.74566(18) -0.02312(12) 0.0270(6) Uani 1 1 d .
H18A H 0.1848 0.7644 -0.0514 0.032 Uiso 1 1 calc R
O1 O 0.10024(9) 0.87156(11) -0.00950(7) 0.0231(4) Uani 1 1 d .
O2 O 0.09862(9) 0.96356(11) 0.09096(7) 0.0226(4) Uani 1 1 d .
C19 C 0.04928(13) 0.93043(15) -0.00833(11) 0.0192(5) Uani 1 1 d .
C20 C 0.05019(14) 0.98597(16) 0.04996(11) 0.0213(6) Uani 1 1 d .
C21 C 0.00255(13) 1.05682(16) 0.05516(11) 0.0226(6) Uani 1 1 d .
H21A H 0.0056 1.0944 0.0892 0.027 Uiso 1 1 calc R
C22 C -0.04285(17) 0.9784(2) 0.20724(13) 0.0491(9) Uani 1 1 d .
H22A H -0.0083 1.0088 0.1809 0.074 Uiso 1 1 calc R
H22B H -0.0168 0.9546 0.2426 0.074 Uiso 1 1 calc R
H22C H -0.0806 1.0177 0.2216 0.074 Uiso 1 1 calc R
C23 C -0.07882(16) 0.9058(2) 0.17044(14) 0.0394(8) Uani 1 1 d .
C24 C -0.13479(17) 0.8501(2) 0.20332(13) 0.0561(10) Uani 1 1 d .
H24A H -0.1528 0.8065 0.1750 0.084 Uiso 1 1 calc R
H24B H -0.1757 0.8853 0.2173 0.084 Uiso 1 1 calc R
H24C H -0.1118 0.8228 0.2388 0.084 Uiso 1 1 calc R
O3 O -0.06348(12) 0.89148(15) 0.11579(9) 0.0513(6) Uani 1 1 d .
P1 P 0.25710(5) 0.60974(5) 0.29266(3) 0.0378(2) Uani 1 1 d .
F1 F 0.27956(12) 0.50983(12) 0.29189(10) 0.0737(7) Uani 1 1 d .
F2 F 0.19302(10) 0.58843(15) 0.34158(8) 0.0716(6) Uani 1 1 d .
F3 F 0.23290(11) 0.70926(11) 0.29246(9) 0.0640(6) Uani 1 1 d .
F4 F 0.32080(9) 0.63008(14) 0.24287(8) 0.0709(6) Uani 1 1 d .
F5 F 0.19979(9) 0.59215(12) 0.23593(7) 0.0515(5) Uani 1 1 d .
F6 F 0.31383(9) 0.62718(12) 0.34884(8) 0.0536(5) Uani 1 1 d .
P2 P -0.00392(4) 0.34823(6) 0.11892(4) 0.0380(2) Uani 1 1 d .
F7 F 0.01015(12) 0.24876(12) 0.13523(10) 0.0785(7) Uani 1 1 d .
F8 F 0.03895(13) 0.33655(15) 0.05421(8) 0.0863(7) Uani 1 1 d .
F9 F -0.01699(10) 0.44845(12) 0.10396(10) 0.0691(6) Uani 1 1 d .
F10 F -0.08023(11) 0.32451(14) 0.08578(10) 0.0841(7) Uani 1 1 d .
F11 F 0.07359(8) 0.37225(13) 0.15115(8) 0.0586(5) Uani 1 1 d .
F12 F -0.04530(10) 0.35896(13) 0.18396(8) 0.0647(6) Uani 1 1 d .

loop_
_atom_site_aniso_label
_atom_site_aniso_U_11
_atom_site_aniso_U_22
_atom_site_aniso_U_33
_atom_site_aniso_U_23
_atom_site_aniso_U_13
_atom_site_aniso_U_12
Co1 0.01822(15) 0.02480(17) 0.02212(15) 0.00058(17) -0.00239(16) 0.00252(17)
N1 0.0221(12) 0.0227(11) 0.0257(11) 0.0011(10) -0.0021(9) -0.0003(10)
N2 0.0219(11) 0.0221(11) 0.0278(11) -0.0006(10) 0.0004(10) 0.0049(10)
N3 0.0199(11) 0.0271(13) 0.0248(12) -0.0007(10) 0.0008(9) -0.0003(10)
N4 0.0192(11) 0.0281(12) 0.0253(11) 0.0026(11) -0.0018(9) 0.0058(10)
C1 0.0282(15) 0.0291(15) 0.0268(14) -0.0008(12) -0.0012(13) -0.0013(14)
C2 0.0340(16) 0.0375(17) 0.0320(16) 0.0025(14) 0.0038(13) -0.0034(14)
C3 0.0288(16) 0.0350(17) 0.0452(18) 0.0039(15) 0.0028(14) -0.0098(14)
C4 0.0298(15) 0.0322(16) 0.0385(17) -0.0011(13) -0.0057(14) -0.0046(14)
C5 0.0219(14) 0.0260(15) 0.0291(14) 0.0004(12) -0.0010(12) 0.0023(12)
C6 0.0260(15) 0.0295(15) 0.0290(14) -0.0037(13) -0.0091(13) -0.0033(13)
C7 0.0274(15) 0.0394(17) 0.0240(13) 0.0029(13) 0.0018(12) 0.0034(14)
C8 0.0219(14) 0.0343(16) 0.0283(14) 0.0053(13) 0.0036(12) 0.0064(13)
C9 0.0315(16) 0.0438(19) 0.0348(15) 0.0061(15) 0.0060(13) -0.0004(15)
C10 0.0370(17) 0.0396(18) 0.0490(19) 0.0068(16) 0.0094(16) -0.0052(16)
C11 0.0271(16) 0.0341(17) 0.0481(18) -0.0062(15) 0.0025(15) -0.0075(14)
C12 0.0236(13) 0.0317(16) 0.0302(15) -0.0018(13) 0.0007(12) 0.0025(13)
C13 0.0259(15) 0.0304(15) 0.0348(15) 0.0014(13) -0.0065(13) 0.0083(13)
C14 0.0196(13) 0.0239(14) 0.0313(15) 0.0011(12) -0.0007(11) 0.0020(12)
C15 0.0277(15) 0.0373(16) 0.0390(16) 0.0020(15) -0.0056(14) 0.0116(13)
C16 0.0338(18) 0.0397(18) 0.0470(18) -0.0065(15) 0.0038(15) 0.0144(15)
C17 0.0302(16) 0.0407(18) 0.0345(15) -0.0104(14) 0.0025(13) 0.0083(14)
C18 0.0229(14) 0.0301(15) 0.0282(14) -0.0016(13) -0.0013(12) 0.0005(13)
O1 0.0201(9) 0.0244(9) 0.0249(8) -0.0017(8) -0.0038(7) 0.0055(8)
O2 0.0210(9) 0.0253(10) 0.0215(9) -0.0011(8) -0.0024(8) 0.0036(8)
C19 0.0176(13) 0.0185(13) 0.0213(12) 0.0027(11) 0.0030(11) -0.0010(11)
C20 0.0184(13) 0.0265(14) 0.0191(12) 0.0012(11) 0.0004(10) -0.0056(12)
C21 0.0227(13) 0.0257(13) 0.0193(12) -0.0034(11) -0.0024(11) 0.0033(12)
C22 0.046(2) 0.064(2) 0.0371(17) 0.0037(18) -0.0029(16) -0.0065(19)
C23 0.0359(18) 0.048(2) 0.0343(16) 0.0027(16) -0.0005(14) 0.0023(16)
C24 0.050(2) 0.073(3) 0.0449(18) 0.0069(19) 0.0077(16) -0.013(2)
O3 0.0520(15) 0.0609(16) 0.0410(12) -0.0009(12) 0.0074(11) -0.0071(12)
P1 0.0450(5) 0.0383(5) 0.0303(4) 0.0028(4) -0.0076(4) -0.0026(4)
F1 0.1057(18) 0.0418(11) 0.0735(14) 0.0003(11) -0.0363(13) 0.0139(12)
F2 0.0559(13) 0.1212(18) 0.0378(11) 0.0070(12) -0.0010(10) -0.0279(13)
F3 0.0870(16) 0.0389(11) 0.0660(13) -0.0068(11) -0.0181(12) 0.0134(11)
F4 0.0501(12) 0.1156(18) 0.0468(11) 0.0125(13) 0.0069(9) -0.0029(13)
F5 0.0532(11) 0.0639(12) 0.0374(10) -0.0062(10) -0.0161(9) 0.0023(10)
F6 0.0547(11) 0.0631(13) 0.0429(10) 0.0050(10) -0.0194(9) -0.0135(10)
P2 0.0329(4) 0.0431(5) 0.0379(4) -0.0031(4) -0.0070(4) -0.0008(4)
F7 0.0942(17) 0.0407(11) 0.1005(17) 0.0032(12) 0.0105(14) 0.0108(12)
F8 0.1078(18) 0.1121(19) 0.0391(11) -0.0194(12) 0.0196(12) -0.0123(16)
F9 0.0545(13) 0.0449(11) 0.1079(17) 0.0188(12) -0.0112(12) 0.0011(10)
F10 0.0706(14) 0.0882(16) 0.0934(17) 0.0130(14) -0.0470(13) -0.0335(13)
F11 0.0325(10) 0.0894(15) 0.0540(11) 0.0089(12) -0.0141(9) -0.0039(11)
F12 0.0598(12) 0.0742(14) 0.0601(12) -0.0090(12) 0.0261(10) -0.0098(12)

loop_
_atom_type_symbol
_atom_type_description
_atom_type_scat_dispersion_real
_atom_type_scat_dispersion_imag
_atom_type_scat_source
C C 0.0033 0.0016 'International Tables Vol C Tables 4.2.6.8 and 6.1.1.4'
H H 0.0000 0.0000 'International Tables Vol C Tables 4.2.6.8 and 6.1.1.4'
N N 0.0061 0.0033 'International Tables Vol C Tables 4.2.6.8 and 6.1.1.4'
O O 0.0106 0.0060 'International Tables Vol C Tables 4.2.6.8 and 6.1.1.4'
F F 0.0171 0.0103 'International Tables Vol C Tables 4.2.6.8 and 6.1.1.4'
P P 0.1023 0.0942 'International Tables Vol C Tables 4.2.6.8 and 6.1.1.4'
Co Co 0.3494 0.9721 'International Tables Vol C Tables 4.2.6.8 and 6.1.1.4'

loop_
_geom_angle_atom_site_label_1
_geom_angle_atom_site_label_2
_geom_angle_atom_site_label_3
_geom_angle
_geom_angle_site_symmetry_1
_geom_angle_site_symmetry_3
O1 Co1 N3 94.74(8) . .
O1 Co1 O2 84.76(7) . .
N3 Co1 O2 175.05(8) . .
O1 Co1 N4 176.90(8) . .
N3 Co1 N4 87.56(9) . .
O2 Co1 N4 93.12(8) . .
O1 Co1 N2 93.42(8) . .
N3 Co1 N2 92.65(9) . .
O2 Co1 N2 92.30(8) . .
N4 Co1 N2 84.39(9) . .
O1 Co1 N1 96.65(8) . .
N3 Co1 N1 86.19(9) . .
O2 Co1 N1 88.97(8) . .
N4 Co1 N1 85.56(9) . .
N2 Co1 N1 169.92(9) . .
C1 N1 C5 119.5(2) . .
C1 N1 Co1 126.36(18) . .
C5 N1 Co1 113.58(17) . .
C12 N2 C8 119.8(2) . .
C12 N2 Co1 126.40(18) . .
C8 N2 Co1 113.71(18) . .
C14 N3 C18 120.1(2) . .
C14 N3 Co1 114.96(17) . .
C18 N3 Co1 124.04(18) . .
C6 N4 C7 112.9(2) . .
C6 N4 C13 112.86(19) . .
C7 N4 C13 110.0(2) . .
C6 N4 Co1 105.63(15) . .
C7 N4 Co1 105.77(14) . .
C13 N4 Co1 109.32(15) . .
N1 C1 C2 121.0(2) . .
C3 C2 C1 119.2(3) . .
C4 C3 C2 119.6(3) . .
C5 C4 C3 119.1(3) . .
N1 C5 C4 121.6(2) . .
N1 C5 C6 112.8(2) . .
C4 C5 C6 125.7(2) . .
C5 C6 N4 109.2(2) . .
C8 C7 N4 107.4(2) . .
N2 C8 C9 121.2(3) . .
N2 C8 C7 113.2(2) . .
C9 C8 C7 125.6(2) . .
C10 C9 C8 118.7(3) . .
C9 C10 C11 120.1(3) . .
C12 C11 C10 118.9(3) . .
N2 C12 C11 121.2(3) . .
C14 C13 N4 110.9(2) . .
N3 C14 C15 121.1(2) . .
N3 C14 C13 115.2(2) . .
C15 C14 C13 123.7(2) . .
C14 C15 C16 119.2(3) . .
C15 C16 C17 119.5(3) . .
C18 C17 C16 119.2(3) . .
N3 C18 C17 121.0(3) . .
C19 O1 Co1 113.64(15) . .
C20 O2 Co1 112.61(15) . .
O1 C19 C21 124.4(2) . 5_575
O1 C19 C20 114.1(2) . .
C21 C19 C20 121.5(2) 5_575 .
O2 C20 C21 125.0(2) . .
O2 C20 C19 114.6(2) . .
C21 C20 C19 120.3(2) . .
C19 C21 C20 117.9(2) 5_575 .
O3 C23 C24 119.7(3) . .
O3 C23 C22 122.4(3) . .
C24 C23 C22 117.9(3) . .
F2 P1 F4 179.12(12) . .
F2 P1 F1 89.40(12) . .
F4 P1 F1 90.13(12) . .
F2 P1 F6 90.16(9) . .
F4 P1 F6 90.59(10) . .
F1 P1 F6 90.55(11) . .
F2 P1 F3 90.24(12) . .
F4 P1 F3 90.21(12) . .
F1 P1 F3 178.64(12) . .
F6 P1 F3 90.77(10) . .
F2 P1 F5 89.83(10) . .
F4 P1 F5 89.42(10) . .
F1 P1 F5 89.46(10) . .
F6 P1 F5 179.99(15) . .
F3 P1 F5 89.23(10) . .
F12 P2 F10 90.60(11) . .
F12 P2 F8 178.90(13) . .
F10 P2 F8 90.23(13) . .
F12 P2 F7 89.06(12) . .
F10 P2 F7 90.67(12) . .
F8 P2 F7 90.22(12) . .
F12 P2 F11 90.37(10) . .
F10 P2 F11 179.02(12) . .
F8 P2 F11 88.80(11) . .
F7 P2 F11 89.52(11) . .
F12 P2 F9 90.30(12) . .
F10 P2 F9 90.44(11) . .
F8 P2 F9 90.41(13) . .
F7 P2 F9 178.72(13) . .
F11 P2 F9 89.38(11) . .

loop_
_geom_bond_atom_site_label_1
_geom_bond_atom_site_label_2
_geom_bond_distance
_geom_bond_site_symmetry_2
Co1 O1 1.8898(16) .
Co1 N3 1.894(2) .
Co1 O2 1.9248(16) .
Co1 N4 1.926(2) .
Co1 N2 1.932(2) .
Co1 N1 1.932(2) .
N1 C1 1.353(3) .
N1 C5 1.359(3) .
N2 C12 1.349(3) .
N2 C8 1.351(3) .
N3 C14 1.346(3) .
N3 C18 1.351(3) .
N4 C6 1.506(3) .
N4 C7 1.509(3) .
N4 C13 1.521(3) .
C1 C2 1.386(3) .
C2 C3 1.386(4) .
C3 C4 1.382(4) .
C4 C5 1.374(3) .
C5 C6 1.501(3) .
C7 C8 1.501(4) .
C8 C9 1.386(3) .
C9 C10 1.379(4) .
C10 C11 1.381(4) .
C11 C12 1.380(3) .
C13 C14 1.495(3) .
C14 C15 1.376(3) .
C15 C16 1.381(4) .
C16 C17 1.382(4) .
C17 C18 1.374(3) .
O1 C19 1.289(3) .
O2 C20 1.281(3) .
C19 C21 1.379(3) 5_575
C19 C20 1.510(3) .
C20 C21 1.392(3) .
C21 C19 1.379(3) 5_575
C22 C23 1.512(4) .
C23 O3 1.218(3) .
C23 C24 1.497(4) .
P1 F2 1.5872(19) .
P1 F4 1.5915(19) .
P1 F1 1.5935(19) .
P1 F6 1.5953(17) .
P1 F3 1.5956(18) .
P1 F5 1.6112(17) .
P2 F12 1.5824(18) .
P2 F10 1.5837(19) .
P2 F8 1.591(2) .
P2 F7 1.594(2) .
P2 F11 1.5949(17) .
P2 F9 1.596(2) .
